data_7020312
loop_
_publ_author_name
'Zhang, Wenjuan'
'Wang, Youhong'
'Sun, Wen-Hua'
'Wang, Lin'
'Redshaw, Carl'

_publ_section_title
;
 Dimethylaluminium aldiminophenolates: synthesis, characterization and
 ring-opening polymerization behavior towards lactides.
;
_journal_issue 38
_journal_name_full 'Dalton transactions (Cambridge, England : 2003)'
_journal_page_first 11587
_journal_page_last 11596
_journal_paper_doi 10.1039/c2dt31215h
_journal_volume 41
_journal_year 2012
_chemical_formula_sum 'C49 H52 Al N O'
_chemical_formula_weight 697.90
_chemical_name_systematic
;
?
;
_space_group_IT_number 14
_symmetry_cell_setting monoclinic
_symmetry_space_group_name_Hall '-P 2ybc'
_symmetry_space_group_name_H-M 'P 1 21/c 1'
_atom_sites_solution_hydrogens geom
_atom_sites_solution_primary direct
_atom_sites_solution_secondary difmap
_audit_creation_method SHELXL-97
_cell_angle_alpha 90.00
_cell_angle_beta 99.69(3)
_cell_angle_gamma 90.00
_cell_formula_units_Z 4
_cell_length_a 12.114(2)
_cell_length_b 15.129(3)
_cell_length_c 23.294(5)
_cell_measurement_reflns_used 9894
_cell_measurement_temperature 173(2)
_cell_measurement_theta_max 27.46
_cell_measurement_theta_min 1.61
_cell_volume 4208.2(15)
_computing_cell_refinement 'CrystalClear (Rigaku Inc., 2007)'
_computing_data_collection 'CrystalClear (Rigaku Inc., 2007)'
_computing_data_reduction 'CrystalClear (Rigaku Inc., 2007)'
_computing_molecular_graphics 'XP in Siemens SHELXTL (Sheldrick, 1994)'
_computing_publication_material 'SHELX97 (Sheldrick, 1997)'
_computing_structure_refinement 'SHELXL-97 (Sheldrick, 1997)'
_computing_structure_solution 'SHELXS-97 (Sheldrick, 1990)'
_diffrn_ambient_temperature 173(2)
_diffrn_measured_fraction_theta_full 0.990
_diffrn_measured_fraction_theta_max 0.990
_diffrn_measurement_device_type 'Saturn724+ CCD'
_diffrn_measurement_method '\w scans at fixed \c = 45\%'
_diffrn_radiation_monochromator graphite
_diffrn_radiation_source 'sealed tube'
_diffrn_radiation_type MoK\a
_diffrn_radiation_wavelength 0.71073
_diffrn_reflns_av_R_equivalents 0.0378
_diffrn_reflns_av_sigmaI/netI 0.0508
_diffrn_reflns_limit_h_max 11
_diffrn_reflns_limit_h_min -15
_diffrn_reflns_limit_k_max 19
_diffrn_reflns_limit_k_min -18
_diffrn_reflns_limit_l_max 30
_diffrn_reflns_limit_l_min -30
_diffrn_reflns_number 19583
_diffrn_reflns_theta_full 27.46
_diffrn_reflns_theta_max 27.46
_diffrn_reflns_theta_min 1.61
_diffrn_standards_decay_% none
_diffrn_standards_interval_count none
_diffrn_standards_interval_time none
_diffrn_standards_number none
_exptl_absorpt_coefficient_mu 0.083
_exptl_absorpt_correction_T_max 1.0000
_exptl_absorpt_correction_T_min 0.6898
_exptl_absorpt_correction_type empirical
_exptl_absorpt_process_details 'SADABS (Sheldrick, 1996)'
_exptl_crystal_colour yellow
_exptl_crystal_density_diffrn 1.102
_exptl_crystal_density_method 'not measured'
_exptl_crystal_description block
_exptl_crystal_F_000 1496
_exptl_crystal_size_max 0.2800
_exptl_crystal_size_mid 0.2200
_exptl_crystal_size_min 0.2000
_refine_diff_density_max 0.567
_refine_diff_density_min -0.467
_refine_diff_density_rms 0.131
_refine_ls_extinction_method none
_refine_ls_goodness_of_fit_ref 1.236
_refine_ls_hydrogen_treatment constr
_refine_ls_matrix_type full
_refine_ls_number_parameters 469
_refine_ls_number_reflns 9894
_refine_ls_number_restraints 0
_refine_ls_restrained_S_all 1.236
_refine_ls_R_factor_all 0.0976
_refine_ls_R_factor_gt 0.0844
_refine_ls_shift/su_max 0.001
_refine_ls_shift/su_mean 0.000
_refine_ls_structure_factor_coef Fsqd
_refine_ls_weighting_details 'calc w=1/[\s^2^(Fo^2^)+(0.0774P)^2^+1.9312P] where P=(Fo^2^+2Fc^2^)/3'
_refine_ls_weighting_scheme calc
_refine_ls_wR_factor_gt 0.1978
_refine_ls_wR_factor_ref 0.2118
_reflns_number_gt 8446
_reflns_number_total 9525
_reflns_threshold_expression >2sigma(I)
_cod_data_source_file c2dt31215h.txt
_cod_data_source_block c5
_cod_depositor_comments
;
The following automatic conversions were performed:

'_symmetry_cell_setting' value 'Monoclinic' changed to 'monoclinic'
according to /home/saulius/struct/CIF-dictionaries/cif_core.dic
dictionary named 'cif_core.dic' version 2.4.2 from 2011-04-26.

Automatic conversion script
Id: cif_fix_values 1891 2012-01-12 08:04:46Z andrius 
;
_cod_original_cell_volume 4208.3(15)
_cod_original_sg_symbol_H-M P2(1)/c
_cod_database_code 7020312

loop_
_symmetry_equiv_pos_as_xyz
'x, y, z'
'-x, y+1/2, -z+1/2'
'-x, -y, -z'
'x, -y-1/2, z-1/2'

loop_
_atom_site_label
_atom_site_type_symbol
_atom_site_fract_x
_atom_site_fract_y
_atom_site_fract_z
_atom_site_U_iso_or_equiv
_atom_site_adp_type
_atom_site_occupancy
_atom_site_symmetry_multiplicity
_atom_site_calc_flag
_atom_site_refinement_flags
Al1 Al 0.67234(6) 0.08331(5) 0.18166(3) 0.03293(19) Uani 1 1 d .
N1 N 0.65746(15) -0.01693(12) 0.23371(8) 0.0278(4) Uani 1 1 d .
O1 O 0.71362(17) 0.01593(12) 0.12680(8) 0.0436(5) Uani 1 1 d .
C10 C 0.59485(18) -0.01713(14) 0.28207(10) 0.0270(4) Uani 1 1 d .
C15 C 0.48069(19) -0.03743(14) 0.27000(10) 0.0293(5) Uani 1 1 d .
C14 C 0.42239(19) -0.04418(16) 0.31677(10) 0.0324(5) Uani 1 1 d .
H14A H 0.3450 -0.0587 0.3093 0.039 Uiso 1 1 calc R
C16 C 0.77500(19) 0.02199(15) 0.35030(10) 0.0296(5) Uani 1 1 d .
H16A H 0.7893 0.0555 0.3153 0.036 Uiso 1 1 calc R
C1 C 0.76296(19) -0.11674(15) 0.17970(10) 0.0311(5) Uani 1 1 d .
C7 C 0.70692(18) -0.09207(15) 0.22675(10) 0.0295(5) Uani 1 1 d .
H7A H 0.7055 -0.1352 0.2563 0.035 Uiso 1 1 calc R
C36 C 0.45891(19) -0.13670(15) 0.18063(11) 0.0324(5) Uani 1 1 d .
C30 C 0.2956(2) -0.03969(16) 0.19929(10) 0.0329(5) Uani 1 1 d .
C18 C 0.80735(19) 0.08450(15) 0.40217(10) 0.0309(5) Uani 1 1 d .
C12 C 0.5880(2) -0.00664(16) 0.38418(10) 0.0329(5) Uani 1 1 d .
H12A H 0.6238 0.0053 0.4229 0.039 Uiso 1 1 calc R
C2 C 0.7580(2) -0.06433(16) 0.12905(11) 0.0348(5) Uani 1 1 d .
C24 C 0.84748(19) -0.06091(16) 0.35315(10) 0.0322(5) Uani 1 1 d .
C17 C 0.42278(19) -0.05109(15) 0.20683(10) 0.0292(5) Uani 1 1 d .
H17A H 0.4501 -0.0022 0.1840 0.035 Uiso 1 1 calc R
C13 C 0.4752(2) -0.03011(16) 0.37417(10) 0.0342(5) Uani 1 1 d .
C6 C 0.8138(2) -0.20076(16) 0.18307(11) 0.0354(5) Uani 1 1 d .
H6A H 0.8169 -0.2349 0.2175 0.042 Uiso 1 1 calc R
C29 C 0.8174(2) -0.14010(17) 0.37656(12) 0.0401(6) Uani 1 1 d .
H29A H 0.7506 -0.1433 0.3928 0.048 Uiso 1 1 calc R
C11 C 0.64994(19) -0.00024(14) 0.33908(10) 0.0294(5) Uani 1 1 d .
C23 C 0.8735(2) 0.06002(18) 0.45431(11) 0.0399(6) Uani 1 1 d .
H23A H 0.8989 0.0007 0.4596 0.048 Uiso 1 1 calc R
C5 C 0.8589(2) -0.23385(17) 0.13732(12) 0.0400(6) Uani 1 1 d .
C3 C 0.7985(2) -0.09986(18) 0.07991(11) 0.0401(6) Uani 1 1 d .
C37 C 0.4779(2) -0.13618(19) 0.12335(12) 0.0444(6) Uani 1 1 d .
H37A H 0.4654 -0.0834 0.1011 0.053 Uiso 1 1 calc R
C41 C 0.4776(2) -0.21433(16) 0.21241(13) 0.0416(6) Uani 1 1 d .
H41A H 0.4651 -0.2163 0.2516 0.050 Uiso 1 1 calc R
C22 C 0.9030(2) 0.12102(19) 0.49886(12) 0.0472(7) Uani 1 1 d .
H22A H 0.9481 0.1029 0.5343 0.057 Uiso 1 1 calc R
C42 C 0.4126(2) -0.0396(2) 0.42522(11) 0.0451(6) Uani 1 1 d .
H42A H 0.4515 0.0002 0.4565 0.054 Uiso 1 1 calc R
C27 C 0.9809(2) -0.2114(2) 0.35266(13) 0.0485(7) Uani 1 1 d .
H27A H 1.0261 -0.2627 0.3524 0.058 Uiso 1 1 calc R
C4 C 0.8482(2) -0.18248(19) 0.08650(12) 0.0436(6) Uani 1 1 d .
H4A H 0.8772 -0.2061 0.0543 0.052 Uiso 1 1 calc R
C25 C 0.9456(2) -0.05896(18) 0.32957(12) 0.0417(6) Uani 1 1 d .
H25A H 0.9677 -0.0056 0.3133 0.050 Uiso 1 1 calc R
C9 C 0.5318(2) 0.14488(18) 0.15128(14) 0.0477(7) Uani 1 1 d .
H9A H 0.5470 0.1935 0.1259 0.072 Uiso 1 1 calc R
H9B H 0.4990 0.1685 0.1838 0.072 Uiso 1 1 calc R
H9C H 0.4792 0.1033 0.1289 0.072 Uiso 1 1 calc R
C21 C 0.8676(2) 0.20727(18) 0.49218(13) 0.0462(7) Uani 1 1 d .
H21A H 0.8891 0.2491 0.5224 0.055 Uiso 1 1 calc R
C26 C 1.0116(2) -0.1339(2) 0.32946(13) 0.0485(7) Uani 1 1 d .
H26A H 1.0784 -0.1314 0.3132 0.058 Uiso 1 1 calc R
C28 C 0.8844(3) -0.21471(18) 0.37644(13) 0.0489(7) Uani 1 1 d .
H28A H 0.8634 -0.2683 0.3929 0.059 Uiso 1 1 calc R
C49 C 0.9189(3) -0.3221(2) 0.14103(16) 0.0572(8) Uani 1 1 d .
H49A H 0.9179 -0.3486 0.1793 0.086 Uiso 1 1 calc R
H49B H 0.9966 -0.3132 0.1356 0.086 Uiso 1 1 calc R
H49C H 0.8810 -0.3616 0.1106 0.086 Uiso 1 1 calc R
C19 C 0.7707(2) 0.17125(18) 0.39653(13) 0.0462(7) Uani 1 1 d .
H19A H 0.7242 0.1894 0.3615 0.055 Uiso 1 1 calc R
C8 C 0.7944(3) 0.1605(2) 0.21887(14) 0.0539(8) Uani 1 1 d .
H8A H 0.8022 0.2106 0.1932 0.081 Uiso 1 1 calc R
H8B H 0.8646 0.1270 0.2260 0.081 Uiso 1 1 calc R
H8C H 0.7772 0.1824 0.2560 0.081 Uiso 1 1 calc R
C32 C 0.1366(2) 0.0577(2) 0.19821(14) 0.0539(8) Uani 1 1 d .
H32A H 0.1082 0.1155 0.2019 0.065 Uiso 1 1 calc R
C45 C 0.7882(3) -0.0469(2) 0.02325(13) 0.0594(9) Uani 1 1 d .
C31 C 0.2510(2) 0.04434(19) 0.20328(14) 0.0468(7) Uani 1 1 d .
H31A H 0.3000 0.0937 0.2096 0.056 Uiso 1 1 calc R
C20 C 0.8004(3) 0.23234(19) 0.44094(14) 0.0538(8) Uani 1 1 d .
H20A H 0.7744 0.2915 0.4360 0.065 Uiso 1 1 calc R
C39 C 0.5331(3) -0.2877(2) 0.12999(18) 0.0623(9) Uani 1 1 d .
H39A H 0.5583 -0.3393 0.1129 0.075 Uiso 1 1 calc R
C38 C 0.5148(3) -0.2114(2) 0.09797(15) 0.0579(8) Uani 1 1 d .
H38A H 0.5273 -0.2099 0.0588 0.069 Uiso 1 1 calc R
C35 C 0.2212(2) -0.1091(2) 0.18944(16) 0.0574(8) Uani 1 1 d .
H35A H 0.2488 -0.1675 0.1865 0.069 Uiso 1 1 calc R
C40 C 0.5150(3) -0.28985(18) 0.18674(17) 0.0555(8) Uani 1 1 d .
H40A H 0.5279 -0.3429 0.2086 0.067 Uiso 1 1 calc R
C33 C 0.0645(2) -0.0124(3) 0.18789(15) 0.0610(9) Uani 1 1 d .
H33A H -0.0140 -0.0034 0.1837 0.073 Uiso 1 1 calc R
C34 C 0.1066(3) -0.0952(3) 0.1837(2) 0.0766(12) Uani 1 1 d .
H34A H 0.0569 -0.1441 0.1768 0.092 Uiso 1 1 calc R
C47 C 0.6648(4) -0.0248(3) 0.00043(16) 0.0897(14) Uani 1 1 d .
H47A H 0.6347 0.0106 0.0295 0.135 Uiso 1 1 calc R
H47B H 0.6218 -0.0797 -0.0069 0.135 Uiso 1 1 calc R
H47C H 0.6593 0.0088 -0.0359 0.135 Uiso 1 1 calc R
C48 C 0.8596(4) 0.0374(2) 0.03369(18) 0.0806(13) Uani 1 1 d .
H48A H 0.8335 0.0734 0.0637 0.121 Uiso 1 1 calc R
H48B H 0.8525 0.0714 -0.0026 0.121 Uiso 1 1 calc R
H48C H 0.9382 0.0213 0.0466 0.121 Uiso 1 1 calc R
C46 C 0.8304(4) -0.1008(3) -0.02480(16) 0.0838(13) Uani 1 1 d .
H46A H 0.9091 -0.1166 -0.0120 0.126 Uiso 1 1 calc R
H46B H 0.8234 -0.0652 -0.0604 0.126 Uiso 1 1 calc R
H46C H 0.7856 -0.1547 -0.0326 0.126 Uiso 1 1 calc R
C43 C 0.4236(6) -0.1304(3) 0.4496(2) 0.117(2) Uani 1 1 d .
H43A H 0.5028 -0.1473 0.4574 0.176 Uiso 1 1 calc R
H43B H 0.3821 -0.1717 0.4216 0.176 Uiso 1 1 calc R
H43C H 0.3930 -0.1321 0.4860 0.176 Uiso 1 1 calc R
C44 C 0.2918(3) -0.0077(4) 0.41180(18) 0.0966(16) Uani 1 1 d .
H44A H 0.2563 -0.0153 0.4463 0.145 Uiso 1 1 calc R
H44B H 0.2508 -0.0422 0.3795 0.145 Uiso 1 1 calc R
H44C H 0.2904 0.0550 0.4010 0.145 Uiso 1 1 calc R

loop_
_atom_site_aniso_label
_atom_site_aniso_U_11
_atom_site_aniso_U_22
_atom_site_aniso_U_33
_atom_site_aniso_U_23
_atom_site_aniso_U_13
_atom_site_aniso_U_12
Al1 0.0379(4) 0.0283(4) 0.0338(4) 0.0025(3) 0.0092(3) -0.0005(3)
N1 0.0270(9) 0.0289(9) 0.0267(9) -0.0006(8) 0.0024(7) -0.0028(7)
O1 0.0612(12) 0.0375(9) 0.0356(10) 0.0059(8) 0.0184(9) 0.0108(9)
C10 0.0277(11) 0.0244(10) 0.0288(11) 0.0012(9) 0.0041(8) -0.0010(8)
C15 0.0299(11) 0.0266(11) 0.0304(11) 0.0011(9) 0.0019(9) -0.0008(9)
C14 0.0270(11) 0.0366(12) 0.0327(12) 0.0001(10) 0.0029(9) -0.0047(9)
C16 0.0283(11) 0.0323(11) 0.0268(11) 0.0020(9) 0.0004(8) -0.0025(9)
C1 0.0275(11) 0.0329(12) 0.0317(12) -0.0015(10) 0.0014(9) -0.0019(9)
C7 0.0271(11) 0.0298(11) 0.0300(11) 0.0002(9) 0.0005(9) -0.0025(9)
C36 0.0288(11) 0.0308(11) 0.0353(12) -0.0042(10) -0.0013(9) -0.0036(9)
C30 0.0312(12) 0.0343(12) 0.0310(12) 0.0015(10) -0.0016(9) -0.0051(9)
C18 0.0278(11) 0.0324(12) 0.0311(12) -0.0015(10) 0.0011(9) -0.0022(9)
C12 0.0339(12) 0.0380(12) 0.0261(11) -0.0007(10) 0.0033(9) -0.0021(10)
C2 0.0344(12) 0.0383(13) 0.0316(12) -0.0022(10) 0.0050(10) 0.0014(10)
C24 0.0297(11) 0.0361(12) 0.0284(11) -0.0034(10) -0.0015(9) -0.0002(9)
C17 0.0285(11) 0.0291(11) 0.0280(11) 0.0006(9) -0.0006(9) -0.0053(9)
C13 0.0333(12) 0.0392(13) 0.0303(12) -0.0003(10) 0.0055(9) -0.0032(10)
C6 0.0300(12) 0.0343(12) 0.0408(13) 0.0004(10) 0.0027(10) 0.0007(9)
C29 0.0413(14) 0.0381(13) 0.0413(14) 0.0025(11) 0.0078(11) 0.0027(11)
C11 0.0302(11) 0.0275(11) 0.0289(11) -0.0006(9) 0.0009(9) -0.0008(9)
C23 0.0436(14) 0.0386(13) 0.0348(13) -0.0049(11) -0.0016(11) 0.0063(11)
C5 0.0292(12) 0.0372(13) 0.0539(16) -0.0073(12) 0.0079(11) 0.0013(10)
C3 0.0389(13) 0.0464(14) 0.0366(13) -0.0035(11) 0.0112(11) 0.0009(11)
C37 0.0458(15) 0.0453(15) 0.0404(14) -0.0067(12) 0.0025(12) -0.0057(12)
C41 0.0406(14) 0.0329(13) 0.0487(15) 0.0001(11) -0.0002(12) -0.0036(10)
C22 0.0467(15) 0.0519(16) 0.0376(14) -0.0099(13) -0.0083(12) 0.0079(13)
C42 0.0424(14) 0.0628(18) 0.0314(13) -0.0037(12) 0.0093(11) -0.0091(13)
C27 0.0472(16) 0.0461(16) 0.0487(16) -0.0092(13) -0.0022(13) 0.0122(13)
C4 0.0361(13) 0.0514(16) 0.0457(15) -0.0100(13) 0.0138(11) 0.0009(12)
C25 0.0329(13) 0.0415(14) 0.0500(15) -0.0041(12) 0.0053(11) -0.0030(11)
C9 0.0469(15) 0.0367(14) 0.0595(18) 0.0132(13) 0.0090(13) 0.0042(12)
C21 0.0471(15) 0.0431(15) 0.0444(15) -0.0154(12) -0.0042(12) -0.0006(12)
C26 0.0343(13) 0.0537(17) 0.0573(18) -0.0150(14) 0.0076(12) 0.0048(12)
C28 0.0629(19) 0.0362(14) 0.0465(16) 0.0036(12) 0.0058(14) 0.0058(13)
C49 0.0490(17) 0.0451(16) 0.080(2) -0.0059(16) 0.0179(16) 0.0128(13)
C19 0.0506(16) 0.0369(14) 0.0443(15) -0.0021(12) -0.0121(12) 0.0021(12)
C8 0.0550(17) 0.0450(16) 0.0603(19) 0.0100(14) 0.0062(14) -0.0181(14)
C32 0.0395(15) 0.0593(18) 0.0618(19) 0.0120(15) 0.0058(13) 0.0120(13)
C45 0.075(2) 0.071(2) 0.0372(15) 0.0074(15) 0.0227(15) 0.0167(18)
C31 0.0354(14) 0.0403(14) 0.0625(18) 0.0070(13) 0.0025(12) 0.0002(11)
C20 0.0605(19) 0.0368(14) 0.0569(18) -0.0094(13) -0.0104(14) 0.0053(13)
C39 0.0517(18) 0.0491(18) 0.087(3) -0.0298(18) 0.0156(17) -0.0069(14)
C38 0.061(2) 0.0567(19) 0.0571(19) -0.0233(16) 0.0125(15) -0.0101(15)
C35 0.0367(15) 0.0457(16) 0.088(2) -0.0154(16) 0.0047(15) -0.0107(12)
C40 0.0478(17) 0.0308(14) 0.084(2) -0.0029(14) -0.0009(16) -0.0040(12)
C33 0.0282(14) 0.085(2) 0.067(2) -0.0043(18) 0.0002(13) 0.0001(15)
C34 0.0348(16) 0.076(2) 0.117(3) -0.028(2) 0.0073(18) -0.0209(16)
C47 0.098(3) 0.130(4) 0.0385(18) 0.012(2) 0.0033(18) 0.046(3)
C48 0.122(4) 0.061(2) 0.073(2) 0.0198(19) 0.057(3) 0.011(2)
C46 0.114(4) 0.098(3) 0.048(2) 0.004(2) 0.040(2) 0.025(3)
C43 0.211(6) 0.072(3) 0.098(3) 0.029(2) 0.107(4) 0.015(3)
C44 0.051(2) 0.177(5) 0.069(2) 0.020(3) 0.0320(19) 0.009(3)

loop_
_atom_type_symbol
_atom_type_description
_atom_type_scat_dispersion_real
_atom_type_scat_dispersion_imag
_atom_type_scat_source
C C 0.0033 0.0016 'International Tables Vol C Tables 4.2.6.8 and 6.1.1.4'
H H 0.0000 0.0000 'International Tables Vol C Tables 4.2.6.8 and 6.1.1.4'
N N 0.0061 0.0033 'International Tables Vol C Tables 4.2.6.8 and 6.1.1.4'
O O 0.0106 0.0060 'International Tables Vol C Tables 4.2.6.8 and 6.1.1.4'
Al Al 0.0645 0.0514 'International Tables Vol C Tables 4.2.6.8 and 6.1.1.4'

loop_
_geom_angle_atom_site_label_1
_geom_angle_atom_site_label_2
_geom_angle_atom_site_label_3
_geom_angle
O1 Al1 C9 110.23(12)
O1 Al1 C8 112.15(13)
C9 Al1 C8 114.74(14)
O1 Al1 N1 93.86(8)
C9 Al1 N1 115.04(11)
C8 Al1 N1 109.03(11)
C7 N1 C10 113.72(18)
C7 N1 Al1 120.12(16)
C10 N1 Al1 126.16(14)
C2 O1 Al1 131.35(16)
C15 C10 C11 121.7(2)
C15 C10 N1 118.03(19)
C11 C10 N1 120.19(19)
C14 C15 C10 118.1(2)
C14 C15 C17 121.9(2)
C10 C15 C17 120.0(2)
C13 C14 C15 121.6(2)
C13 C14 H14A 119.2
C15 C14 H14A 119.2
C24 C16 C11 111.87(18)
C24 C16 C18 113.83(18)
C11 C16 C18 112.61(19)
C24 C16 H16A 105.9
C11 C16 H16A 105.9
C18 C16 H16A 105.9
C6 C1 C2 120.6(2)
C6 C1 C7 116.8(2)
C2 C1 C7 122.2(2)
N1 C7 C1 127.4(2)
N1 C7 H7A 116.3
C1 C7 H7A 116.3
C41 C36 C37 118.6(2)
C41 C36 C17 122.5(2)
C37 C36 C17 118.9(2)
C35 C30 C31 117.3(2)
C35 C30 C17 123.4(2)
C31 C30 C17 119.3(2)
C19 C18 C23 117.7(2)
C19 C18 C16 118.3(2)
C23 C18 C16 124.0(2)
C11 C12 C13 121.9(2)
C11 C12 H12A 119.0
C13 C12 H12A 119.0
O1 C2 C1 120.4(2)
O1 C2 C3 120.4(2)
C1 C2 C3 119.1(2)
C29 C24 C25 118.1(2)
C29 C24 C16 122.6(2)
C25 C24 C16 119.3(2)
C36 C17 C30 113.60(18)
C36 C17 C15 112.47(19)
C30 C17 C15 112.57(19)
C36 C17 H17A 105.8
C30 C17 H17A 105.8
C15 C17 H17A 105.8
C12 C13 C14 118.5(2)
C12 C13 C42 119.8(2)
C14 C13 C42 121.7(2)
C5 C6 C1 120.9(2)
C5 C6 H6A 119.5
C1 C6 H6A 119.5
C24 C29 C28 120.5(3)
C24 C29 H29A 119.8
C28 C29 H29A 119.8
C12 C11 C10 118.0(2)
C12 C11 C16 122.0(2)
C10 C11 C16 120.0(2)
C18 C23 C22 121.0(2)
C18 C23 H23A 119.5
C22 C23 H23A 119.5
C6 C5 C4 117.5(2)
C6 C5 C49 121.8(3)
C4 C5 C49 120.7(3)
C4 C3 C2 117.0(2)
C4 C3 C45 122.6(2)
C2 C3 C45 120.4(2)
C38 C37 C36 121.3(3)
C38 C37 H37A 119.3
C36 C37 H37A 119.3
C36 C41 C40 119.9(3)
C36 C41 H41A 120.0
C40 C41 H41A 120.0
C21 C22 C23 120.6(3)
C21 C22 H22A 119.7
C23 C22 H22A 119.7
C43 C42 C13 111.3(3)
C43 C42 C44 113.1(4)
C13 C42 C44 113.4(2)
C43 C42 H42A 106.1
C13 C42 H42A 106.1
C44 C42 H42A 106.1
C26 C27 C28 119.7(3)
C26 C27 H27A 120.1
C28 C27 H27A 120.1
C3 C4 C5 124.7(2)
C3 C4 H4A 117.6
C5 C4 H4A 117.6
C26 C25 C24 121.0(3)
C26 C25 H25A 119.5
C24 C25 H25A 119.5
Al1 C9 H9A 109.5
Al1 C9 H9B 109.5
H9A C9 H9B 109.5
Al1 C9 H9C 109.5
H9A C9 H9C 109.5
H9B C9 H9C 109.5
C22 C21 C20 119.1(3)
C22 C21 H21A 120.4
C20 C21 H21A 120.4
C27 C26 C25 120.3(3)
C27 C26 H26A 119.9
C25 C26 H26A 119.9
C27 C28 C29 120.5(3)
C27 C28 H28A 119.8
C29 C28 H28A 119.8
C5 C49 H49A 109.5
C5 C49 H49B 109.5
H49A C49 H49B 109.5
C5 C49 H49C 109.5
H49A C49 H49C 109.5
H49B C49 H49C 109.5
C18 C19 C20 121.4(3)
C18 C19 H19A 119.3
C20 C19 H19A 119.3
Al1 C8 H8A 109.5
Al1 C8 H8B 109.5
H8A C8 H8B 109.5
Al1 C8 H8C 109.5
H8A C8 H8C 109.5
H8B C8 H8C 109.5
C33 C32 C31 120.1(3)
C33 C32 H32A 119.9
C31 C32 H32A 119.9
C3 C45 C47 110.2(3)
C3 C45 C48 109.6(3)
C47 C45 C48 111.2(3)
C3 C45 C46 111.2(3)
C47 C45 C46 106.6(3)
C48 C45 C46 107.9(3)
C32 C31 C30 121.4(3)
C32 C31 H31A 119.3
C30 C31 H31A 119.3
C21 C20 C19 120.2(3)
C21 C20 H20A 119.9
C19 C20 H20A 119.9
C38 C39 C40 120.3(3)
C38 C39 H39A 119.8
C40 C39 H39A 119.8
C39 C38 C37 119.4(3)
C39 C38 H38A 120.3
C37 C38 H38A 120.3
C30 C35 C34 121.0(3)
C30 C35 H35A 119.5
C34 C35 H35A 119.5
C39 C40 C41 120.4(3)
C39 C40 H40A 119.8
C41 C40 H40A 119.8
C34 C33 C32 119.3(3)
C34 C33 H33A 120.4
C32 C33 H33A 120.4
C33 C34 C35 120.9(3)
C33 C34 H34A 119.6
C35 C34 H34A 119.6
C45 C47 H47A 109.5
C45 C47 H47B 109.5
H47A C47 H47B 109.5
C45 C47 H47C 109.5
H47A C47 H47C 109.5
H47B C47 H47C 109.5
C45 C48 H48A 109.5
C45 C48 H48B 109.5
H48A C48 H48B 109.5
C45 C48 H48C 109.5
H48A C48 H48C 109.5
H48B C48 H48C 109.5
C45 C46 H46A 109.5
C45 C46 H46B 109.5
H46A C46 H46B 109.5
C45 C46 H46C 109.5
H46A C46 H46C 109.5
H46B C46 H46C 109.5
C42 C43 H43A 109.5
C42 C43 H43B 109.5
H43A C43 H43B 109.5
C42 C43 H43C 109.5
H43A C43 H43C 109.5
H43B C43 H43C 109.5
C42 C44 H44A 109.5
C42 C44 H44B 109.5
H44A C44 H44B 109.5
C42 C44 H44C 109.5
H44A C44 H44C 109.5
H44B C44 H44C 109.5

loop_
_geom_bond_atom_site_label_1
_geom_bond_atom_site_label_2
_geom_bond_distance
Al1 O1 1.7713(19)
Al1 C9 1.965(3)
Al1 C8 1.967(3)
Al1 N1 1.969(2)
N1 C7 1.308(3)
N1 C10 1.460(3)
O1 C2 1.325(3)
C10 C15 1.398(3)
C10 C11 1.406(3)
C15 C14 1.398(3)
C15 C17 1.534(3)
C14 C13 1.398(3)
C14 H14A 0.9500
C16 C24 1.526(3)
C16 C11 1.531(3)
C16 C18 1.533(3)
C16 H16A 1.0000
C1 C6 1.409(3)
C1 C2 1.414(3)
C1 C7 1.432(3)
C7 H7A 0.9500
C36 C41 1.386(4)
C36 C37 1.392(4)
C36 C17 1.527(3)
C30 C35 1.378(4)
C30 C31 1.391(4)
C30 C17 1.531(3)
C18 C19 1.385(4)
C18 C23 1.388(3)
C12 C11 1.393(3)
C12 C13 1.394(3)
C12 H12A 0.9500
C2 C3 1.425(3)
C24 C29 1.390(4)
C24 C25 1.391(4)
C17 H17A 1.0000
C13 C42 1.521(3)
C6 C5 1.371(4)
C6 H6A 0.9500
C29 C28 1.390(4)
C29 H29A 0.9500
C23 C22 1.390(4)
C23 H23A 0.9500
C5 C4 1.404(4)
C5 C49 1.516(4)
C3 C4 1.385(4)
C3 C45 1.530(4)
C37 C38 1.390(4)
C37 H37A 0.9500
C41 C40 1.400(4)
C41 H41A 0.9500
C22 C21 1.374(4)
C22 H22A 0.9500
C42 C43 1.484(5)
C42 C44 1.524(5)
C42 H42A 1.0000
C27 C26 1.369(4)
C27 C28 1.377(4)
C27 H27A 0.9500
C4 H4A 0.9500
C25 C26 1.387(4)
C25 H25A 0.9500
C9 H9A 0.9800
C9 H9B 0.9800
C9 H9C 0.9800
C21 C20 1.380(4)
C21 H21A 0.9500
C26 H26A 0.9500
C28 H28A 0.9500
C49 H49A 0.9800
C49 H49B 0.9800
C49 H49C 0.9800
C19 C20 1.389(4)
C19 H19A 0.9500
C8 H8A 0.9800
C8 H8B 0.9800
C8 H8C 0.9800
C32 C33 1.369(5)
C32 C31 1.385(4)
C32 H32A 0.9500
C45 C47 1.536(5)
C45 C48 1.539(6)
C45 C46 1.540(4)
C31 H31A 0.9500
C20 H20A 0.9500
C39 C38 1.372(5)
C39 C40 1.376(5)
C39 H39A 0.9500
C38 H38A 0.9500
C35 C34 1.388(4)
C35 H35A 0.9500
C40 H40A 0.9500
C33 C34 1.362(5)
C33 H33A 0.9500
C34 H34A 0.9500
C47 H47A 0.9800
C47 H47B 0.9800
C47 H47C 0.9800
C48 H48A 0.9800
C48 H48B 0.9800
C48 H48C 0.9800
C46 H46A 0.9800
C46 H46B 0.9800
C46 H46C 0.9800
C43 H43A 0.9800
C43 H43B 0.9800
C43 H43C 0.9800
C44 H44A 0.9800
C44 H44B 0.9800
C44 H44C 0.9800

loop_
_geom_torsion_atom_site_label_1
_geom_torsion_atom_site_label_2
_geom_torsion_atom_site_label_3
_geom_torsion_atom_site_label_4
_geom_torsion
O1 Al1 N1 C7 19.33(19)
C9 Al1 N1 C7 133.78(19)
C8 Al1 N1 C7 -95.7(2)
O1 Al1 N1 C10 -161.11(18)
C9 Al1 N1 C10 -46.7(2)
C8 Al1 N1 C10 83.9(2)
C9 Al1 O1 C2 -140.2(2)
C8 Al1 O1 C2 90.6(3)
N1 Al1 O1 C2 -21.7(2)
C7 N1 C10 C15 -93.8(2)
Al1 N1 C10 C15 86.6(2)
C7 N1 C10 C11 84.1(2)
Al1 N1 C10 C11 -95.5(2)
C11 C10 C15 C14 -2.5(3)
N1 C10 C15 C14 175.3(2)
C11 C10 C15 C17 177.1(2)
N1 C10 C15 C17 -5.1(3)
C10 C15 C14 C13 0.8(3)
C17 C15 C14 C13 -178.8(2)
C10 N1 C7 C1 171.9(2)
Al1 N1 C7 C1 -8.5(3)
C6 C1 C7 N1 177.6(2)
C2 C1 C7 N1 -9.1(4)
C24 C16 C18 C19 161.7(2)
C11 C16 C18 C19 -69.6(3)
C24 C16 C18 C23 -16.9(3)
C11 C16 C18 C23 111.8(3)
Al1 O1 C2 C1 10.6(4)
Al1 O1 C2 C3 -171.2(2)
C6 C1 C2 O1 -177.6(2)
C7 C1 C2 O1 9.3(4)
C6 C1 C2 C3 4.1(4)
C7 C1 C2 C3 -169.0(2)
C11 C16 C24 C29 -35.0(3)
C18 C16 C24 C29 94.0(3)
C11 C16 C24 C25 142.5(2)
C18 C16 C24 C25 -88.5(3)
C41 C36 C17 C30 -90.9(3)
C37 C36 C17 C30 91.5(3)
C41 C36 C17 C15 38.4(3)
C37 C36 C17 C15 -139.1(2)
C35 C30 C17 C36 21.8(4)
C31 C30 C17 C36 -159.2(2)
C35 C30 C17 C15 -107.5(3)
C31 C30 C17 C15 71.5(3)
C14 C15 C17 C36 -109.7(2)
C10 C15 C17 C36 70.7(3)
C14 C15 C17 C30 20.2(3)
C10 C15 C17 C30 -159.4(2)
C11 C12 C13 C14 -2.5(4)
C11 C12 C13 C42 177.6(2)
C15 C14 C13 C12 1.6(4)
C15 C14 C13 C42 -178.5(2)
C2 C1 C6 C5 -0.5(4)
C7 C1 C6 C5 173.0(2)
C25 C24 C29 C28 0.3(4)
C16 C24 C29 C28 177.8(2)
C13 C12 C11 C10 0.8(4)
C13 C12 C11 C16 -177.6(2)
C15 C10 C11 C12 1.7(3)
N1 C10 C11 C12 -176.0(2)
C15 C10 C11 C16 -179.8(2)
N1 C10 C11 C16 2.4(3)
C24 C16 C11 C12 96.7(3)
C18 C16 C11 C12 -33.0(3)
C24 C16 C11 C10 -81.7(3)
C18 C16 C11 C10 148.6(2)
C19 C18 C23 C22 -0.9(4)
C16 C18 C23 C22 177.6(3)
C1 C6 C5 C4 -2.5(4)
C1 C6 C5 C49 177.0(2)
O1 C2 C3 C4 177.2(2)
C1 C2 C3 C4 -4.5(4)
O1 C2 C3 C45 -1.8(4)
C1 C2 C3 C45 176.5(3)
C41 C36 C37 C38 0.0(4)
C17 C36 C37 C38 177.6(2)
C37 C36 C41 C40 0.1(4)
C17 C36 C41 C40 -177.4(2)
C18 C23 C22 C21 -0.2(5)
C12 C13 C42 C43 -87.9(4)
C14 C13 C42 C43 92.3(4)
C12 C13 C42 C44 143.2(3)
C14 C13 C42 C44 -36.6(4)
C2 C3 C4 C5 1.6(4)
C45 C3 C4 C5 -179.4(3)
C6 C5 C4 C3 2.0(4)
C49 C5 C4 C3 -177.5(3)
C29 C24 C25 C26 -0.1(4)
C16 C24 C25 C26 -177.7(2)
C23 C22 C21 C20 1.2(5)
C28 C27 C26 C25 -0.3(4)
C24 C25 C26 C27 0.1(4)
C26 C27 C28 C29 0.6(4)
C24 C29 C28 C27 -0.6(4)
C23 C18 C19 C20 1.1(4)
C16 C18 C19 C20 -177.5(3)
C4 C3 C45 C47 122.8(3)
C2 C3 C45 C47 -58.2(4)
C4 C3 C45 C48 -114.4(3)
C2 C3 C45 C48 64.5(4)
C4 C3 C45 C46 4.7(5)
C2 C3 C45 C46 -176.3(3)
C33 C32 C31 C30 -1.3(5)
C35 C30 C31 C32 0.7(4)
C17 C30 C31 C32 -178.4(3)
C22 C21 C20 C19 -1.0(5)
C18 C19 C20 C21 -0.2(5)
C40 C39 C38 C37 0.0(5)
C36 C37 C38 C39 -0.1(5)
C31 C30 C35 C34 0.1(5)
C17 C30 C35 C34 179.1(3)
C38 C39 C40 C41 0.1(5)
C36 C41 C40 C39 -0.2(4)
C31 C32 C33 C34 1.2(5)
C32 C33 C34 C35 -0.4(6)
C30 C35 C34 C33 -0.2(6)
